data_7218480
loop_
_publ_author_name
'\,Serb, Mihaela-Diana'
'Kalf, Irmgard'
'Englert, Ulli'

_publ_section_title
;
 Biguanide and squaric acid as pH-dependent building blocks in crystal
 engineering
;
_journal_issue 46
_journal_name_full CrystEngComm
_journal_page_first 10631
_journal_paper_doi 10.1039/C4CE01643B
_journal_volume 16
_journal_year 2014
_chemical_formula_moiety 'C4 H13 N5, C4 O4, 2(H2 O)'
_chemical_formula_sum 'C8 H17 N5 O6'
_chemical_formula_weight 279.27
_chemical_name_systematic
; 
 ? 
;
_space_group_IT_number 29
_symmetry_cell_setting orthorhombic
_symmetry_space_group_name_Hall 'P 2c -2ac'
_symmetry_space_group_name_H-M 'P c a 21'
_atom_sites_solution_hydrogens geom
_atom_sites_solution_primary direct
_atom_sites_solution_secondary difmap
_audit_creation_method SHELXL-97
_cell_angle_alpha 90.00
_cell_angle_beta 90.00
_cell_angle_gamma 90.00
_cell_formula_units_Z 4
_cell_length_a 12.809(2)
_cell_length_b 13.372(2)
_cell_length_c 7.3552(11)
_cell_measurement_reflns_used 1776
_cell_measurement_temperature 130(2)
_cell_measurement_theta_max 21.29
_cell_measurement_theta_min 3.05
_cell_volume 1259.8(3)
_computing_cell_refinement 'SAINT-Plus (Bruker, 1999)'
_computing_data_collection 'SMART (Bruker, 2001)'
_computing_data_reduction 'SAINT-Plus (Bruker, 1999)'
_computing_molecular_graphics 'PLATON (Spek, 2009)'
_computing_publication_material 'SHELXL-97 (Sheldrick, 2008)'
_computing_structure_refinement 'SHELXL-97 (Sheldrick, 2008)'
_computing_structure_solution 'SHELXS-97 (Sheldrick, 2008)'
_diffrn_ambient_temperature 130(2)
_diffrn_measured_fraction_theta_full .999
_diffrn_measured_fraction_theta_max .999
_diffrn_measurement_device_type 'Bruker SMART APEX CCD'
_diffrn_measurement_method '\w scans'
_diffrn_radiation_monochromator graphite
_diffrn_radiation_source 'fine-focus sealed tube'
_diffrn_radiation_type MoK\a
_diffrn_radiation_wavelength 0.71073
_diffrn_reflns_av_R_equivalents 0.0838
_diffrn_reflns_av_sigmaI/netI 0.0749
_diffrn_reflns_limit_h_max 16
_diffrn_reflns_limit_h_min -16
_diffrn_reflns_limit_k_max 16
_diffrn_reflns_limit_k_min -16
_diffrn_reflns_limit_l_max 9
_diffrn_reflns_limit_l_min -9
_diffrn_reflns_number 14347
_diffrn_reflns_theta_full 26.49
_diffrn_reflns_theta_max 26.49
_diffrn_reflns_theta_min 2.20
_diffrn_standards_decay_% 'no decay'
_exptl_absorpt_coefficient_mu 0.126
_exptl_absorpt_correction_type none
_exptl_crystal_colour colourless
_exptl_crystal_density_diffrn 1.472
_exptl_crystal_density_method 'not measured'
_exptl_crystal_description fragment
_exptl_crystal_F_000 592
_exptl_crystal_size_max 0.35
_exptl_crystal_size_mid 0.30
_exptl_crystal_size_min 0.03
_refine_diff_density_max .230
_refine_diff_density_min -.170
_refine_diff_density_rms .045
_refine_ls_abs_structure_details 'Flack H D (1983), Acta Cryst. A39, 876-881'
_refine_ls_abs_structure_Flack -0.4(15)
_refine_ls_extinction_method none
_refine_ls_goodness_of_fit_ref 0.910
_refine_ls_hydrogen_treatment mixed
_refine_ls_matrix_type full
_refine_ls_number_parameters 218
_refine_ls_number_reflns 2607
_refine_ls_number_restraints 12
_refine_ls_restrained_S_all 0.909
_refine_ls_R_factor_all 0.0643
_refine_ls_R_factor_gt 0.0459
_refine_ls_shift/su_max 0.000
_refine_ls_shift/su_mean 0.000
_refine_ls_structure_factor_coef Fsqd
_refine_ls_weighting_details 'calc w=1/[\s^2^(Fo^2^)+(0.0350P)^2^+0.0000P] where P=(Fo^2^+2Fc^2^)/3'
_refine_ls_weighting_scheme calc
_refine_ls_wR_factor_gt 0.0806
_refine_ls_wR_factor_ref 0.0856
_reflns_number_gt 1985
_reflns_number_total 2607
_reflns_threshold_expression >2sigma(I)
_cod_data_source_file c4ce01643b2.cif
_cod_data_source_block 1b
_cod_depositor_comments
;
The following automatic conversions were performed:

'_symmetry_cell_setting' value 'Orthorhombic' changed to
'orthorhombic' according to
/usr/data/users/saulius/crontab/automatic-downloads/rss-feeds/RSC/lib/dictionaries/cif_core.dic
dictionary named 'cif_core.dic' version 2.4.2 from 2011-04-26.

Automatic conversion script
Id: cif_fix_values 2827 2014-09-09 07:05:25Z andrius 

 Adding full bibliography for 7218480--7218488.cif.
;
_cod_original_sg_symbol_Hall P2c-2ac
_cod_original_sg_symbol_H-M Pca21
_cod_database_code 7218480

loop_
_symmetry_equiv_pos_as_xyz
'x, y, z'
'-x, -y, z+1/2'
'x+1/2, -y, z'
'-x+1/2, y, z+1/2'

loop_
_atom_site_label
_atom_site_type_symbol
_atom_site_fract_x
_atom_site_fract_y
_atom_site_fract_z
_atom_site_U_iso_or_equiv
_atom_site_adp_type
_atom_site_occupancy
_atom_site_symmetry_multiplicity
_atom_site_calc_flag
_atom_site_refinement_flags
O1 O 1.04045(13) 0.26844(14) 0.3586(3) 0.0218(5) Uani 1 1 d .
O2 O 0.81594(14) 0.16428(14) 0.4198(3) 0.0224(5) Uani 1 1 d .
O3 O 0.70327(13) 0.36561(13) 0.2556(3) 0.0229(5) Uani 1 1 d .
O4 O 0.92958(13) 0.46222(14) 0.1869(3) 0.0183(5) Uani 1 1 d .
C1 C 0.9478(2) 0.2933(2) 0.3309(4) 0.0173(6) Uani 1 1 d .
C2 C 0.84537(19) 0.2467(2) 0.3594(4) 0.0153(6) Uani 1 1 d .
C3 C 0.7945(2) 0.33688(19) 0.2850(4) 0.0173(6) Uani 1 1 d .
C4 C 0.89685(19) 0.3810(2) 0.2546(4) 0.0159(6) Uani 1 1 d .
N1 N 0.53116(16) 0.81705(17) -0.0833(3) 0.0169(5) Uani 1 1 d .
N2 N 0.66565(17) 0.70542(17) -0.0323(3) 0.0163(5) Uani 1 1 d D
H20 H 0.7114(16) 0.7573(14) -0.018(4) 0.010(7) Uiso 1 1 d D
N3 N 0.64300(17) 0.54330(17) 0.0862(3) 0.0161(5) Uani 1 1 d D
H30 H 0.6743(19) 0.4870(16) 0.134(4) 0.024(8) Uiso 1 1 d D
H31 H 0.5746(14) 0.552(2) 0.104(4) 0.028(9) Uiso 1 1 d D
N4 N 0.51024(17) 0.65409(18) -0.1686(3) 0.0172(5) Uani 1 1 d D
H40 H 0.5374(19) 0.5956(14) -0.192(4) 0.018(8) Uiso 1 1 d D
H41 H 0.4410(14) 0.660(2) -0.178(4) 0.020(8) Uiso 1 1 d D
N5 N 0.80543(17) 0.60274(19) 0.0164(4) 0.0182(5) Uani 1 1 d D
H50 H 0.837(2) 0.5482(17) 0.064(4) 0.037(10) Uiso 1 1 d D
H51 H 0.843(2) 0.6489(19) -0.044(4) 0.039(10) Uiso 1 1 d D
C6 C 0.5796(2) 0.8950(2) 0.0279(4) 0.0254(7) Uani 1 1 d .
H6A H 0.6267 0.9351 -0.0477 0.038 Uiso 1 1 calc R
H6B H 0.6194 0.8640 0.1268 0.038 Uiso 1 1 calc R
H6C H 0.5252 0.9382 0.0791 0.038 Uiso 1 1 calc R
C5 C 0.4417(2) 0.8463(2) -0.1949(4) 0.0259(7) Uani 1 1 d .
H5A H 0.3772 0.8221 -0.1382 0.039 Uiso 1 1 calc R
H5B H 0.4487 0.8169 -0.3164 0.039 Uiso 1 1 calc R
H5C H 0.4392 0.9193 -0.2050 0.039 Uiso 1 1 calc R
C7 C 0.5671(2) 0.7252(2) -0.0935(4) 0.0157(6) Uani 1 1 d .
C8 C 0.70398(19) 0.6141(2) 0.0239(4) 0.0157(6) Uani 1 1 d .
O5 O 0.82000(16) 0.83818(17) 0.0445(4) 0.0352(6) Uani 1 1 d D
H150 H 0.817(3) 0.8986(16) 0.068(6) 0.086(17) Uiso 1 1 d D
H151 H 0.881(2) 0.825(3) 0.003(7) 0.108(19) Uiso 1 1 d D
O6 O 0.8039(2) 0.03392(17) 0.1283(4) 0.0382(6) Uani 1 1 d D
H160 H 0.766(3) 0.070(2) 0.057(5) 0.065(13) Uiso 1 1 d D
H161 H 0.812(3) 0.069(2) 0.224(4) 0.052(12) Uiso 1 1 d D

loop_
_atom_site_aniso_label
_atom_site_aniso_U_11
_atom_site_aniso_U_22
_atom_site_aniso_U_33
_atom_site_aniso_U_23
_atom_site_aniso_U_13
_atom_site_aniso_U_12
O1 0.0094(10) 0.0249(11) 0.0312(12) 0.0012(10) -0.0054(9) 0.0015(8)
O2 0.0198(10) 0.0216(11) 0.0258(12) 0.0041(10) -0.0022(10) -0.0043(9)
O3 0.0092(9) 0.0230(11) 0.0364(13) 0.0081(11) 0.0009(9) 0.0018(8)
O4 0.0119(10) 0.0183(11) 0.0246(12) 0.0008(9) 0.0043(8) -0.0014(8)
C1 0.0127(14) 0.0206(15) 0.0186(16) -0.0040(13) -0.0020(12) 0.0009(11)
C2 0.0118(13) 0.0187(15) 0.0154(14) -0.0014(12) -0.0030(12) -0.0015(11)
C3 0.0119(13) 0.0208(14) 0.0191(17) -0.0021(13) 0.0003(12) -0.0010(11)
C4 0.0120(13) 0.0203(15) 0.0154(15) -0.0045(13) -0.0007(12) -0.0006(11)
N1 0.0093(11) 0.0198(13) 0.0218(14) 0.0002(11) -0.0018(10) 0.0007(10)
N2 0.0082(11) 0.0175(13) 0.0232(14) -0.0005(10) -0.0026(9) -0.0004(10)
N3 0.0058(12) 0.0178(13) 0.0247(14) 0.0008(11) -0.0009(10) 0.0039(10)
N4 0.0078(12) 0.0210(13) 0.0228(13) -0.0032(11) -0.0032(11) 0.0029(10)
N5 0.0096(12) 0.0185(14) 0.0265(15) 0.0030(12) 0.0008(11) 0.0015(10)
C6 0.0177(14) 0.0225(16) 0.0361(18) -0.0051(15) -0.0057(14) 0.0022(12)
C5 0.0157(14) 0.0245(16) 0.037(2) 0.0028(14) -0.0074(14) 0.0057(12)
C7 0.0107(14) 0.0197(15) 0.0168(15) 0.0029(12) 0.0042(11) -0.0002(11)
C8 0.0140(14) 0.0183(15) 0.0149(14) -0.0019(13) -0.0009(13) 0.0024(12)
O5 0.0133(11) 0.0263(13) 0.0658(19) -0.0144(13) 0.0077(12) -0.0026(10)
O6 0.0560(17) 0.0266(13) 0.0322(16) -0.0053(12) -0.0169(13) 0.0126(12)

loop_
_atom_type_symbol
_atom_type_description
_atom_type_scat_dispersion_real
_atom_type_scat_dispersion_imag
_atom_type_scat_source
C C .0033 .0016 'International Tables Vol C Tables 4.2.6.8 and 6.1.1.4'
H H .0000 .0000 'International Tables Vol C Tables 4.2.6.8 and 6.1.1.4'
N N .0061 .0033 'International Tables Vol C Tables 4.2.6.8 and 6.1.1.4'
O O .0106 .0060 'International Tables Vol C Tables 4.2.6.8 and 6.1.1.4'

loop_
_geom_angle_atom_site_label_1
_geom_angle_atom_site_label_2
_geom_angle_atom_site_label_3
_geom_angle
O1 C1 C4 134.7(2)
O1 C1 C2 135.5(2)
C4 C1 C2 89.8(2)
O2 C2 C1 134.2(2)
O2 C2 C3 136.1(2)
C1 C2 C3 89.7(2)
O3 C3 C4 133.8(2)
O3 C3 C2 136.8(2)
C4 C3 C2 89.4(2)
O4 C4 C1 134.0(2)
O4 C4 C3 135.0(2)
C1 C4 C3 91.0(2)
C7 N1 C5 119.5(2)
C7 N1 C6 123.3(2)
C5 N1 C6 117.1(2)
C7 N2 C8 126.8(2)
C7 N2 H20 118.8(15)
C8 N2 H20 114.2(15)
C8 N3 H30 117.6(16)
C8 N3 H31 122.5(19)
H30 N3 H31 119(3)
C7 N4 H40 120.5(18)
C7 N4 H41 121.5(18)
H40 N4 H41 117(2)
C8 N5 H50 122(2)
C8 N5 H51 118(2)
H50 N5 H51 120(3)
N1 C6 H6A 109.5
N1 C6 H6B 109.5
H6A C6 H6B 109.5
N1 C6 H6C 109.5
H6A C6 H6C 109.5
H6B C6 H6C 109.5
N1 C5 H5A 109.5
N1 C5 H5B 109.5
H5A C5 H5B 109.5
N1 C5 H5C 109.5
H5A C5 H5C 109.5
H5B C5 H5C 109.5
N1 C7 N4 120.3(2)
N1 C7 N2 119.1(2)
N4 C7 N2 120.5(2)
N5 C8 N3 121.5(3)
N5 C8 N2 116.3(3)
N3 C8 N2 122.2(2)
H150 O5 H151 108(4)
H160 O6 H161 106(3)

loop_
_geom_bond_atom_site_label_1
_geom_bond_atom_site_label_2
_geom_bond_distance
O1 C1 1.249(3)
O2 C2 1.247(3)
O3 C3 1.248(3)
O4 C4 1.266(3)
C1 C4 1.455(4)
C1 C2 1.467(4)
C2 C3 1.476(4)
C3 C4 1.456(4)
N1 C7 1.313(3)
N1 C5 1.463(3)
N1 C6 1.463(3)
N2 C7 1.366(3)
N2 C8 1.379(3)
N2 H20 0.914(16)
N3 C8 1.310(3)
N3 H30 0.923(17)
N3 H31 0.894(17)
N4 C7 1.319(3)
N4 H40 0.873(17)
N4 H41 0.893(17)
N5 C8 1.309(3)
N5 H50 0.905(17)
N5 H51 0.903(18)
C6 H6A 0.9800
C6 H6B 0.9800
C6 H6C 0.9800
C5 H5A 0.9800
C5 H5B 0.9800
C5 H5C 0.9800
O5 H150 0.828(19)
O5 H151 0.854(19)
O6 H160 0.864(19)
O6 H161 0.850(18)
